data_2241151
loop_
_publ_author_name
'Krishnaswamy, G.'
'Krishna Murthy, P.'
'Nivedita Desai, R.'
'Suchetan, P. A.'
'Aruna Kumar, D. B.'

_publ_section_title
;
 Crystal structure of 1-(5-bromobenzofuran-2-yl) ethanone oxime
;
_journal_coeditor_code HB7505
_journal_issue 10
_journal_name_full 'Acta Crystallographica Section E'
_journal_page_first o773
_journal_page_last o774
_journal_paper_doi 10.1107/S205698901501751X
_journal_volume 71
_journal_year 2015
_chemical_formula_iupac 'C10 H8 Br N O2'
_chemical_formula_moiety 'C10 H8 Br N O2'
_chemical_formula_sum 'C10 H8 Br N O2'
_chemical_formula_weight 254.08
_chemical_name_systematic
;
1-(5-Bromobenzofuran-2-yl) ethanone oxime
;
_space_group_IT_number 14
_symmetry_cell_setting monoclinic
_symmetry_space_group_name_Hall '-P 2yn'
_symmetry_space_group_name_H-M 'P 1 21/n 1'
_atom_sites_solution_hydrogens geom
_atom_sites_solution_primary direct
_atom_sites_solution_secondary difmap
_audit_creation_method SHELXL-97
_cell_angle_alpha 90.00
_cell_angle_beta 96.943(6)
_cell_angle_gamma 90.00
_cell_formula_units_Z 4
_cell_length_a 5.9548(6)
_cell_length_b 9.4897(10)
_cell_length_c 17.2906(19)
_cell_measurement_reflns_used 125
_cell_measurement_temperature 296(2)
_cell_measurement_theta_max 29.9
_cell_measurement_theta_min 3.5
_cell_volume 969.91(18)
_computing_cell_refinement
;
SAINT-Plus (Bruker, 2009)
;
_computing_data_collection
;
APEX2 (Bruker, 2009)
;
_computing_data_reduction
;
SAINT-Plus (Bruker, 2009)
;
_computing_molecular_graphics
;
Mercury (Macrae <i>et al.</i>,  2008)
;
_computing_publication_material
;
SHELXL97 (Sheldrick, 2008)
;
_computing_structure_refinement
;
SHELXL97 (Sheldrick, 2008)
;
_computing_structure_solution
;
SHELXS97 (Sheldrick, 2008)
;
_diffrn_ambient_temperature 296(2)
_diffrn_measured_fraction_theta_full 0.981
_diffrn_measured_fraction_theta_max 0.981
_diffrn_measurement_device_type 'Bruker APEXII'
_diffrn_measurement_method 'phi and \f scans'
_diffrn_radiation_monochromator graphite
_diffrn_radiation_source 'fine-focus sealed tube'
_diffrn_radiation_type MoK\a
_diffrn_radiation_wavelength 0.71073
_diffrn_reflns_av_R_equivalents 0.0234
_diffrn_reflns_av_sigmaI/netI 0.0282
_diffrn_reflns_limit_h_max 7
_diffrn_reflns_limit_h_min -8
_diffrn_reflns_limit_k_max 10
_diffrn_reflns_limit_k_min -13
_diffrn_reflns_limit_l_max 24
_diffrn_reflns_limit_l_min -18
_diffrn_reflns_number 10152
_diffrn_reflns_theta_full 29.92
_diffrn_reflns_theta_max 29.92
_diffrn_reflns_theta_min 3.51
_diffrn_standards_decay_% 0.5
_diffrn_standards_interval_count 2
_diffrn_standards_interval_time 1
_diffrn_standards_number 1
_exptl_absorpt_coefficient_mu 4.208
_exptl_absorpt_correction_T_max 0.413
_exptl_absorpt_correction_T_min 0.294
_exptl_absorpt_correction_type multi-scan
_exptl_absorpt_process_details
;
(SADABS; Bruker, 2009)
;
_exptl_crystal_colour Colourless
_exptl_crystal_density_diffrn 1.740
_exptl_crystal_density_method 'not measured'
_exptl_crystal_description Prism
_exptl_crystal_F_000 504
_exptl_crystal_size_max 0.32
_exptl_crystal_size_mid 0.25
_exptl_crystal_size_min 0.21
_refine_diff_density_max 0.290
_refine_diff_density_min -0.330
_refine_ls_extinction_method none
_refine_ls_goodness_of_fit_ref 1.012
_refine_ls_hydrogen_treatment constr
_refine_ls_matrix_type full
_refine_ls_number_parameters 129
_refine_ls_number_reflns 2766
_refine_ls_number_restraints 0
_refine_ls_restrained_S_all 1.012
_refine_ls_R_factor_all 0.0570
_refine_ls_R_factor_gt 0.0331
_refine_ls_shift/su_max 0.001
_refine_ls_shift/su_mean 0.000
_refine_ls_structure_factor_coef Fsqd
_refine_ls_weighting_details 'calc w=1/[\s^2^(Fo^2^)+(0.0563P)^2^+0.0157P] where P=(Fo^2^+2Fc^2^)/3'
_refine_ls_weighting_scheme calc
_refine_ls_wR_factor_gt 0.0897
_refine_ls_wR_factor_ref 0.0961
_reflns_number_gt 1937
_reflns_number_total 2766
_reflns_threshold_expression I>2\s(I)
_cod_data_source_file hb7505sup1.cif
_cod_data_source_block I
_cod_original_sg_symbol_H-M 'P 21/n'
_cod_database_code 2241151
_cod_database_fobs_code 2241151

loop_
_symmetry_equiv_pos_as_xyz
'x, y, z'
'-x+1/2, y+1/2, -z+1/2'
'-x, -y, -z'
'x-1/2, -y-1/2, z-1/2'

loop_
_atom_site_type_symbol
_atom_site_label
_atom_site_fract_x
_atom_site_fract_y
_atom_site_fract_z
_atom_site_U_iso_or_equiv
_atom_site_adp_type
_atom_site_calc_flag
_atom_site_refinement_flags
_atom_site_occupancy
_atom_site_symmetry_multiplicity
C C8 0.5278(3) -0.2686(2) -0.00305(11) 0.0391(4) Uani d . 1 1
C C1 0.3056(3) 0.0480(2) 0.16815(12) 0.0447(5) Uani d . 1 1
C C2 0.5215(3) 0.0179(2) 0.20434(11) 0.0492(5) Uani d . 1 1
H H2 0.5745 0.0626 0.2509 0.059 Uiso calc R 1 1
C C3 0.6569(3) -0.0767(2) 0.17233(12) 0.0492(5) Uani d . 1 1
H H3 0.8014 -0.0979 0.1961 0.059 Uiso calc R 1 1
C C4 0.5691(3) -0.1394(2) 0.10298(11) 0.0390(4) Uani d . 1 1
C C5 0.3543(3) -0.1120(2) 0.06601(11) 0.0403(4) Uani d . 1 1
C C6 0.2169(3) -0.0159(2) 0.09927(12) 0.0470(5) Uani d . 1 1
H H6 0.0714 0.0043 0.0761 0.056 Uiso calc R 1 1
C C7 0.3324(3) -0.1982(2) -0.00278(12) 0.0437(5) Uani d . 1 1
H H7 0.2065 -0.2041 -0.0401 0.052 Uiso calc R 1 1
C C9 0.6021(3) -0.3724(2) -0.05598(11) 0.0412(4) Uani d . 1 1
C C10 0.4500(4) -0.4102(3) -0.12802(12) 0.0513(5) Uani d . 1 1
H H10A 0.4955 -0.3594 -0.1716 0.077 Uiso calc R 1 1
H H10B 0.2969 -0.3859 -0.1215 0.077 Uiso calc R 1 1
H H10C 0.4598 -0.5096 -0.1373 0.077 Uiso calc R 1 1
N N1 0.7969(3) -0.42793(19) -0.03532(10) 0.0445(4) Uani d . 1 1
O O1 0.6789(2) -0.23533(16) 0.06169(8) 0.0440(3) Uani d . 1 1
O O2 0.8582(2) -0.52765(17) -0.08799(9) 0.0548(4) Uani d . 1 1
H H2A 0.9720 -0.5695 -0.0688 0.082 Uiso calc R 1 1
Br Br1 0.13019(4) 0.18428(3) 0.214769(13) 0.05936(13) Uani d . 1 1

loop_
_atom_site_aniso_label
_atom_site_aniso_U_11
_atom_site_aniso_U_22
_atom_site_aniso_U_33
_atom_site_aniso_U_12
_atom_site_aniso_U_13
_atom_site_aniso_U_23
C8 0.0409(10) 0.0392(10) 0.0356(10) -0.0021(8) -0.0023(7) 0.0055(8)
C1 0.0505(11) 0.0403(11) 0.0447(11) 0.0004(8) 0.0111(8) 0.0024(9)
C2 0.0551(12) 0.0525(13) 0.0388(11) -0.0044(10) 0.0009(8) -0.0040(9)
C3 0.0452(10) 0.0586(14) 0.0412(11) -0.0014(9) -0.0058(8) -0.0012(10)
C4 0.0362(9) 0.0410(11) 0.0394(10) -0.0003(8) 0.0032(7) 0.0031(8)
C5 0.0401(9) 0.0391(11) 0.0405(10) -0.0005(8) 0.0002(7) 0.0062(8)
C6 0.0442(10) 0.0492(12) 0.0464(12) 0.0043(9) 0.0010(8) 0.0035(9)
C7 0.0391(10) 0.0498(13) 0.0403(11) 0.0035(8) -0.0037(8) -0.0002(9)
C9 0.0429(10) 0.0416(11) 0.0384(10) -0.0034(8) 0.0028(8) 0.0051(9)
C10 0.0520(11) 0.0552(14) 0.0444(12) 0.0022(10) -0.0030(9) -0.0011(10)
N1 0.0447(9) 0.0462(10) 0.0420(9) 0.0057(7) 0.0028(7) -0.0024(7)
O1 0.0379(7) 0.0496(8) 0.0420(7) 0.0041(6) -0.0052(5) -0.0014(6)
O2 0.0562(9) 0.0591(10) 0.0493(8) 0.0142(7) 0.0066(6) -0.0069(7)
Br1 0.0661(2) 0.05433(19) 0.06028(19) 0.00532(9) 0.01851(12) -0.00638(10)

loop_
_atom_type_symbol
_atom_type_description
_atom_type_scat_dispersion_real
_atom_type_scat_dispersion_imag
_atom_type_scat_source
C C 0.0033 0.0016 'International Tables Vol C Tables 4.2.6.8 and 6.1.1.4'
H H 0.0000 0.0000 'International Tables Vol C Tables 4.2.6.8 and 6.1.1.4'
N N 0.0061 0.0033 'International Tables Vol C Tables 4.2.6.8 and 6.1.1.4'
O O 0.0106 0.0060 'International Tables Vol C Tables 4.2.6.8 and 6.1.1.4'
Br Br -0.2901 2.4595 'International Tables Vol C Tables 4.2.6.8 and 6.1.1.4'

loop_
_geom_angle_atom_site_label_1
_geom_angle_atom_site_label_2
_geom_angle_atom_site_label_3
_geom_angle
C7 C8 O1 111.24(18)
C7 C8 C9 132.16(16)
O1 C8 C9 116.56(17)
C6 C1 C2 122.23(19)
C6 C1 Br1 119.44(15)
C2 C1 Br1 118.33(15)
C3 C2 C1 120.75(18)
C3 C2 H2 119.6
C1 C2 H2 119.6
C2 C3 C4 117.00(18)
C2 C3 H3 121.5
C4 C3 H3 121.5
O1 C4 C3 125.70(16)
O1 C4 C5 110.89(16)
C3 C4 C5 123.4(2)
C4 C5 C6 119.22(18)
C4 C5 C7 105.18(17)
C6 C5 C7 135.61(16)
C1 C6 C5 117.40(17)
C1 C6 H6 121.3
C5 C6 H6 121.3
C8 C7 C5 107.11(16)
C8 C7 H7 126.4
C5 C7 H7 126.4
N1 C9 C8 115.94(16)
N1 C9 C10 124.7(2)
C8 C9 C10 119.31(17)
C9 C10 H10A 109.5
C9 C10 H10B 109.5
H10A C10 H10B 109.5
C9 C10 H10C 109.5
H10A C10 H10C 109.5
H10B C10 H10C 109.5
C9 N1 O2 113.35(16)
C4 O1 C8 105.58(15)
N1 O2 H2A 109.5

loop_
_geom_bond_atom_site_label_1
_geom_bond_atom_site_label_2
_geom_bond_distance
C8 C7 1.343(3)
C8 O1 1.385(2)
C8 C9 1.449(3)
C1 C6 1.383(3)
C1 C2 1.390(3)
C1 Br1 1.901(2)
C2 C3 1.367(3)
C2 H2 0.9300
C3 C4 1.383(3)
C3 H3 0.9300
C4 O1 1.371(2)
C4 C5 1.384(2)
C5 C6 1.394(3)
C5 C7 1.437(3)
C6 H6 0.9300
C7 H7 0.9300
C9 N1 1.285(3)
C9 C10 1.493(3)
C10 H10A 0.9600
C10 H10B 0.9600
C10 H10C 0.9600
N1 O2 1.392(2)
O2 H2A 0.8200

loop_
_geom_hbond_atom_site_label_D
_geom_hbond_atom_site_label_H
_geom_hbond_atom_site_label_A
_geom_hbond_site_symmetry_A
_geom_hbond_distance_DH
_geom_hbond_distance_HA
_geom_hbond_distance_DA
_geom_hbond_angle_DHA
O2 H2A N1 3_745 0.82 2.13 2.808(2) 140

loop_
_geom_torsion_atom_site_label_1
_geom_torsion_atom_site_label_2
_geom_torsion_atom_site_label_3
_geom_torsion_atom_site_label_4
_geom_torsion
C6 C1 C2 C3 0.5(3)
Br1 C1 C2 C3 -178.43(16)
C1 C2 C3 C4 0.2(3)
C2 C3 C4 O1 179.3(2)
C2 C3 C4 C5 -0.6(3)
O1 C4 C5 C6 -179.65(18)
C3 C4 C5 C6 0.3(3)
O1 C4 C5 C7 0.2(2)
C3 C4 C5 C7 -179.9(2)
C2 C1 C6 C5 -0.9(3)
Br1 C1 C6 C5 178.09(15)
C4 C5 C6 C1 0.4(3)
C7 C5 C6 C1 -179.3(2)
O1 C8 C7 C5 0.4(2)
C9 C8 C7 C5 178.2(2)
C4 C5 C7 C8 -0.3(2)
C6 C5 C7 C8 179.5(2)
C7 C8 C9 N1 -174.5(2)
O1 C8 C9 N1 3.3(3)
C7 C8 C9 C10 3.9(4)
O1 C8 C9 C10 -178.38(19)
C8 C9 N1 O2 179.41(17)
C10 C9 N1 O2 1.1(3)
C3 C4 O1 C8 -179.9(2)
C5 C4 O1 C8 0.0(2)
C7 C8 O1 C4 -0.3(2)
C9 C8 O1 C4 -178.48(16)
